data_4121346
loop_
_publ_author_name
'Jerome R. Robinson'
'Zachary Gordon'
'Corwin H. Booth'
'Patrick J. Carroll'
'Patrick J. Walsh'
'Eric J. Schelter'

_publ_section_title
;
 Tuning Reactivity and Electronic Properties through Ligand Reorganization
 within a Cerium Heterobimetallic Framework
;
_journal_name_full 'Journal of the American Chemical Society'
_journal_page_first 19016
_journal_page_last 19024
_journal_paper_doi 10.1021/ja410688w
_journal_volume 135
_journal_year 2013
_chemical_formula_sum 'C102 H96 Ce K2 O12'
_chemical_formula_weight 1732.11
_space_group_IT_number 76
_symmetry_cell_setting tetragonal
_symmetry_Int_Tables_number 76
_symmetry_space_group_name_Hall 'P 4w'
_symmetry_space_group_name_H-M 'P 41'
_atom_sites_solution_hydrogens geom
_atom_sites_solution_primary direct
_audit_creation_method SHELXL-97
_cell_angle_alpha 90.00
_cell_angle_beta 90.00
_cell_angle_gamma 90.00
_cell_formula_units_Z 4
_cell_length_a 20.0895(11)
_cell_length_b 20.0895(11)
_cell_length_c 23.6913(13)
_cell_measurement_temperature 143(1)
_cell_volume 9561.5(9)
_computing_data_collection 'Bruker APEX2'
_computing_data_reduction 'Bruker SAINT'
_computing_structure_refinement 'SHELXL-97 (Sheldrick, 2008)'
_computing_structure_solution 'SHELXS-97 (Sheldrick, 2008)'
_diffrn_ambient_temperature 143(1)
_diffrn_measured_fraction_theta_full 0.999
_diffrn_measured_fraction_theta_max 0.999
_diffrn_measurement_device 'CCD Area Detector'
_diffrn_measurement_device_type 'Bruker APEXII'
_diffrn_measurement_method 'phi and omega scans'
_diffrn_radiation_monochromator graphite
_diffrn_radiation_source 'sealed tube'
_diffrn_radiation_type MoK\a
_diffrn_radiation_wavelength 0.71073
_diffrn_reflns_av_R_equivalents 0.0549
_diffrn_reflns_av_sigmaI/netI 0.0594
_diffrn_reflns_limit_h_max 26
_diffrn_reflns_limit_h_min -25
_diffrn_reflns_limit_k_max 26
_diffrn_reflns_limit_k_min -26
_diffrn_reflns_limit_l_max 30
_diffrn_reflns_limit_l_min -30
_diffrn_reflns_number 115967
_diffrn_reflns_theta_full 27.51
_diffrn_reflns_theta_max 27.51
_diffrn_reflns_theta_min 1.43
_exptl_absorpt_coefficient_mu 0.620
_exptl_absorpt_correction_T_max 0.7456
_exptl_absorpt_correction_T_min 0.6783
_exptl_absorpt_correction_type multi-scan
_exptl_absorpt_process_details '(SADABS; Sheldrick, 2007)'
_exptl_crystal_density_diffrn 1.203
_exptl_crystal_F_000 3600
_exptl_crystal_size_max 0.30
_exptl_crystal_size_mid 0.05
_exptl_crystal_size_min 0.05
_refine_diff_density_max 0.590
_refine_diff_density_min -0.295
_refine_diff_density_rms 0.055
_refine_ls_abs_structure_details 'Flack H D (1983), Acta Cryst. A39, 876-881'
_refine_ls_abs_structure_Flack -0.015(6)
_refine_ls_extinction_method none
_refine_ls_goodness_of_fit_ref 0.968
_refine_ls_hydrogen_treatment constr
_refine_ls_matrix_type full
_refine_ls_number_parameters 1093
_refine_ls_number_reflns 21914
_refine_ls_number_restraints 211
_refine_ls_restrained_S_all 0.981
_refine_ls_R_factor_all 0.0547
_refine_ls_R_factor_gt 0.0395
_refine_ls_shift/su_max 0.001
_refine_ls_shift/su_mean 0.000
_refine_ls_structure_factor_coef Fsqd
_refine_ls_weighting_details 'calc w=1/[\s^2^(Fo^2^)+(0.0471P)^2^+0.0000P] where P=(Fo^2^+2Fc^2^)/3'
_refine_ls_weighting_scheme calc
_refine_ls_wR_factor_gt 0.0812
_refine_ls_wR_factor_ref 0.0857
_reflns_number_gt 17696
_reflns_number_total 21914
_reflns_threshold_expression >2sigma(I)
_cod_data_source_file ja410688w_si_002_04.cif
_cod_data_source_block UP4054
_cod_original_sg_symbol_H-M 'P 41 '
_cod_database_code 4121346

loop_
_symmetry_equiv_pos_as_xyz
'x, y, z'
'-y, x, z+1/4'
'-x, -y, z+1/2'
'y, -x, z+3/4'

loop_
_atom_site_label
_atom_site_type_symbol
_atom_site_fract_x
_atom_site_fract_y
_atom_site_fract_z
_atom_site_U_iso_or_equiv
_atom_site_adp_type
_atom_site_occupancy
_atom_site_symmetry_multiplicity
_atom_site_calc_flag
_atom_site_refinement_flags
_atom_site_disorder_assembly
_atom_site_disorder_group
Ce1 Ce 0.473175(8) 0.049146(8) 0.581219(8) 0.02663(4) Uani 1 1 d . . .
K1 K 0.49378(4) 0.13601(4) 0.72727(3) 0.03918(18) Uani 1 1 d . . .
K2 K 0.41733(4) 0.11153(4) 0.43276(3) 0.03974(18) Uani 1 1 d . C .
O1 O 0.45902(11) -0.04239(10) 0.52594(9) 0.0307(5) Uani 1 1 d . . .
O2 O 0.53132(11) -0.02571(11) 0.63369(9) 0.0325(5) Uani 1 1 d . . .
O3 O 0.37880(11) 0.08943(11) 0.54694(9) 0.0314(5) Uani 1 1 d . . .
O4 O 0.41839(10) 0.05929(11) 0.66285(9) 0.0302(5) Uani 1 1 d . . .
O5 O 0.53354(11) 0.13290(11) 0.61479(9) 0.0328(5) Uani 1 1 d . . .
O6 O 0.51883(10) 0.08695(11) 0.50106(9) 0.0306(5) Uani 1 1 d . . .
O7 O 0.43739(14) -0.02199(11) 0.41905(11) 0.0359(6) Uani 1 1 d . . .
H7a H 0.4470 -0.0332 0.4513 0.054 Uiso 1 1 calc R . .
O8 O 0.44920(11) -0.01018(13) 0.24026(11) 0.0368(6) Uani 1 1 d . . .
H8a H 0.4631 0.0116 0.2135 0.055 Uiso 1 1 calc R . .
O9 O 0.41277(18) 0.1251(2) 0.81479(14) 0.0829(10) Uani 1 1 d U . .
O10 O 0.42596(15) 0.25408(15) 0.71714(14) 0.0651(9) Uani 1 1 d . . .
O11 O 0.41200(18) 0.24323(16) 0.44287(14) 0.0737(9) Uani 1 1 d U C .
O12 O 0.50875(19) 0.1486(2) 0.35589(16) 0.0976(12) Uani 1 1 d DU . .
C1 C 0.43644(16) -0.10017(17) 0.54882(13) 0.0296(7) Uani 1 1 d . . .
C2 C 0.36866(17) -0.11726(19) 0.53970(15) 0.0375(8) Uani 1 1 d . . .
H2 H 0.3413 -0.0890 0.5189 0.050 Uiso 1 1 calc R . .
C3 C 0.34374(18) -0.17463(19) 0.56117(15) 0.0424(9) Uani 1 1 d . . .
H3 H 0.2997 -0.1861 0.5541 0.056 Uiso 1 1 calc R . .
C4 C 0.38395(18) -0.21725(19) 0.59415(16) 0.0442(10) Uani 1 1 d . . .
C5 C 0.3590(2) -0.2766(2) 0.6194(2) 0.0689(14) Uani 1 1 d . . .
H5 H 0.3149 -0.2889 0.6133 0.092 Uiso 1 1 calc R . .
C6 C 0.3984(3) -0.3158(3) 0.6524(3) 0.0883(18) Uani 1 1 d . . .
H6 H 0.3814 -0.3548 0.6678 0.117 Uiso 1 1 calc R . .
C7 C 0.4640(2) -0.2973(3) 0.6628(3) 0.0854(18) Uani 1 1 d . . .
H7 H 0.4905 -0.3236 0.6860 0.114 Uiso 1 1 calc R . .
C8 C 0.4898(2) -0.2411(2) 0.63944(19) 0.0591(12) Uani 1 1 d . . .
H8 H 0.5338 -0.2297 0.6469 0.079 Uiso 1 1 calc R . .
C9 C 0.45108(17) -0.19932(17) 0.60386(15) 0.0378(8) Uani 1 1 d . . .
C10 C 0.47821(14) -0.14095(14) 0.57839(14) 0.0272(6) Uani 1 1 d . . .
C11 C 0.55107(14) -0.12604(14) 0.58303(14) 0.0281(6) Uani 1 1 d . . .
C12 C 0.59764(17) -0.16935(17) 0.55703(14) 0.0364(8) Uani 1 1 d . . .
C13 C 0.5778(2) -0.22357(18) 0.52242(16) 0.0462(9) Uani 1 1 d . . .
H13 H 0.5327 -0.2318 0.5165 0.061 Uiso 1 1 calc R . .
C14 C 0.6245(2) -0.2639(2) 0.4976(2) 0.0639(13) Uani 1 1 d . . .
H14 H 0.6104 -0.2986 0.4744 0.085 Uiso 1 1 calc R . .
C15 C 0.6928(2) -0.2543(2) 0.5063(2) 0.0635(12) Uani 1 1 d . . .
H15 H 0.7236 -0.2828 0.4897 0.084 Uiso 1 1 calc R . .
C16 C 0.7135(2) -0.2037(2) 0.53870(19) 0.0587(12) Uani 1 1 d . . .
H16 H 0.7588 -0.1975 0.5443 0.078 Uiso 1 1 calc R . .
C17 C 0.66706(17) -0.15869(19) 0.56506(15) 0.0415(9) Uani 1 1 d . . .
C18 C 0.68795(18) -0.1042(2) 0.59677(15) 0.0466(10) Uani 1 1 d . . .
H18 H 0.7332 -0.0979 0.6033 0.062 Uiso 1 1 calc R . .
C19 C 0.64299(17) -0.0596(2) 0.61857(15) 0.0396(9) Uani 1 1 d . . .
H19 H 0.6579 -0.0223 0.6381 0.053 Uiso 1 1 calc R . .
C20 C 0.57368(16) -0.07061(17) 0.61123(13) 0.0304(7) Uani 1 1 d . . .
C21 C 0.32530(16) 0.11973(16) 0.57070(13) 0.0288(7) Uani 1 1 d . . .
C22 C 0.30271(18) 0.18080(17) 0.54733(15) 0.0399(8) Uani 1 1 d . . .
H22 H 0.3231 0.1974 0.5150 0.053 Uiso 1 1 calc R . .
C23 C 0.25215(18) 0.21526(17) 0.57113(17) 0.0436(9) Uani 1 1 d . . .
H23 H 0.2378 0.2546 0.5544 0.058 Uiso 1 1 calc R . .
C24 C 0.22097(18) 0.19272(16) 0.62058(15) 0.0364(8) Uani 1 1 d . . .
C25 C 0.1717(2) 0.23003(19) 0.64892(18) 0.0499(10) Uani 1 1 d . . .
H25 H 0.1576 0.2702 0.6335 0.066 Uiso 1 1 calc R . .
C26 C 0.1443(2) 0.2087(2) 0.69841(18) 0.0537(11) Uani 1 1 d . . .
H26 H 0.1125 0.2345 0.7167 0.071 Uiso 1 1 calc R . .
C27 C 0.16414(18) 0.14826(19) 0.72128(16) 0.0439(9) Uani 1 1 d . . .
H27 H 0.1454 0.1336 0.7549 0.058 Uiso 1 1 calc R . .
C28 C 0.21144(16) 0.10986(17) 0.69457(14) 0.0333(8) Uani 1 1 d . . .
H28 H 0.2242 0.0695 0.7104 0.044 Uiso 1 1 calc R . .
C29 C 0.24087(16) 0.13080(16) 0.64357(13) 0.0306(7) Uani 1 1 d . . .
C30 C 0.29212(16) 0.09250(15) 0.61614(13) 0.0289(7) Uani 1 1 d . . .
C31 C 0.30863(15) 0.02501(15) 0.63839(12) 0.0250(6) Uani 1 1 d . . .
C32 C 0.25949(16) -0.02594(15) 0.63671(13) 0.0289(7) Uani 1 1 d . . .
C33 C 0.19762(16) -0.01867(17) 0.60913(15) 0.0344(8) Uani 1 1 d . . .
H33 H 0.1884 0.0208 0.5902 0.046 Uiso 1 1 calc R . .
C34 C 0.15096(19) -0.06810(19) 0.60957(17) 0.0476(9) Uani 1 1 d . . .
H34 H 0.1105 -0.0614 0.5914 0.063 Uiso 1 1 calc R . .
C35 C 0.1629(2) -0.12839(19) 0.63677(18) 0.0506(10) Uani 1 1 d . . .
H35 H 0.1307 -0.1616 0.6370 0.067 Uiso 1 1 calc R . .
C36 C 0.2225(2) -0.13810(17) 0.66303(17) 0.0444(9) Uani 1 1 d . . .
H36 H 0.2306 -0.1786 0.6808 0.059 Uiso 1 1 calc R . .
C37 C 0.27208(17) -0.08857(16) 0.66396(14) 0.0338(8) Uani 1 1 d . . .
C38 C 0.33500(18) -0.09844(17) 0.68941(15) 0.0387(8) Uani 1 1 d . . .
H38 H 0.3441 -0.1388 0.7071 0.051 Uiso 1 1 calc R . .
C39 C 0.38231(17) -0.05050(17) 0.68867(13) 0.0336(8) Uani 1 1 d . . .
H39 H 0.4236 -0.0589 0.7050 0.045 Uiso 1 1 calc R . .
C40 C 0.36989(16) 0.01290(15) 0.66312(12) 0.0265(7) Uani 1 1 d . . .
C41 C 0.56462(16) 0.18456(16) 0.59028(14) 0.0335(8) Uani 1 1 d . . .
C42 C 0.54701(19) 0.24919(18) 0.60858(15) 0.0414(8) Uani 1 1 d . . .
H42 H 0.5161 0.2542 0.6375 0.055 Uiso 1 1 calc R . .
C43 C 0.57474(18) 0.30455(17) 0.58433(19) 0.0476(9) Uani 1 1 d . . .
H43 H 0.5625 0.3465 0.5973 0.063 Uiso 1 1 calc R . .
C44 C 0.62104(19) 0.29934(19) 0.54055(17) 0.0449(10) Uani 1 1 d . . .
C45 C 0.6477(2) 0.3560(2) 0.5134(2) 0.0617(12) Uani 1 1 d . . .
H45 H 0.6358 0.3983 0.5258 0.082 Uiso 1 1 calc R . .
C46 C 0.6906(2) 0.3494(2) 0.4692(2) 0.0690(13) Uani 1 1 d . . .
H46 H 0.7075 0.3872 0.4517 0.092 Uiso 1 1 calc R . .
C47 C 0.7093(2) 0.2867(2) 0.45012(19) 0.0607(12) Uani 1 1 d . . .
H47 H 0.7389 0.2829 0.4201 0.081 Uiso 1 1 calc R . .
C48 C 0.68456(18) 0.2308(2) 0.47517(16) 0.0466(9) Uani 1 1 d . . .
H48 H 0.6972 0.1893 0.4616 0.062 Uiso 1 1 calc R . .
C49 C 0.63989(17) 0.23456(18) 0.52156(14) 0.0369(8) Uani 1 1 d . . .
C50 C 0.61175(17) 0.17669(17) 0.54781(14) 0.0330(8) Uani 1 1 d . . .
C51 C 0.63097(15) 0.10920(16) 0.52759(13) 0.0312(7) Uani 1 1 d . . .
C52 C 0.69818(17) 0.08590(18) 0.53169(14) 0.0366(8) Uani 1 1 d . . .
C53 C 0.74873(18) 0.12208(19) 0.56035(16) 0.0446(9) Uani 1 1 d . . .
H53 H 0.7379 0.1625 0.5771 0.059 Uiso 1 1 calc R . .
C54 C 0.81282(18) 0.0993(2) 0.56417(17) 0.0508(10) Uani 1 1 d . . .
H54 H 0.8449 0.1242 0.5830 0.068 Uiso 1 1 calc R . .
C55 C 0.8297(2) 0.0384(2) 0.5395(2) 0.0613(12) Uani 1 1 d . . .
H55 H 0.8732 0.0228 0.5418 0.082 Uiso 1 1 calc R . .
C56 C 0.78257(18) 0.0018(2) 0.51205(17) 0.0490(10) Uani 1 1 d . . .
H56 H 0.7945 -0.0388 0.4961 0.065 Uiso 1 1 calc R . .
C57 C 0.71604(18) 0.02392(18) 0.50730(15) 0.0399(8) Uani 1 1 d . . .
C58 C 0.66672(18) -0.01425(18) 0.47997(14) 0.0393(8) Uani 1 1 d . . .
H58 H 0.6783 -0.0542 0.4627 0.052 Uiso 1 1 calc R . .
C59 C 0.60262(17) 0.00669(17) 0.47868(14) 0.0361(8) Uani 1 1 d . . .
H59 H 0.5704 -0.0202 0.4621 0.048 Uiso 1 1 calc R . .
C60 C 0.58379(16) 0.06870(16) 0.50217(13) 0.0312(7) Uani 1 1 d . . .
C61 C 0.42364(16) -0.07658(17) 0.38798(13) 0.0316(7) Uani 1 1 d . . .
C62 C 0.44320(18) -0.14031(17) 0.40619(14) 0.0362(8) Uani 1 1 d . . .
H62 H 0.4633 -0.1453 0.4413 0.048 Uiso 1 1 calc R . .
C63 C 0.43301(18) -0.19507(18) 0.37304(16) 0.0404(9) Uani 1 1 d . . .
H63 H 0.4465 -0.2368 0.3857 0.054 Uiso 1 1 calc R . .
C64 C 0.40238(17) -0.18872(18) 0.32004(13) 0.0373(8) Uani 1 1 d . . .
C65 C 0.3946(2) -0.2446(2) 0.28424(17) 0.0519(11) Uani 1 1 d . . .
H65 H 0.4096 -0.2862 0.2960 0.069 Uiso 1 1 calc R . .
C66 C 0.3653(2) -0.2378(3) 0.2325(2) 0.0638(13) Uani 1 1 d . . .
H66 H 0.3617 -0.2743 0.2085 0.085 Uiso 1 1 calc R . .
C67 C 0.3407(2) -0.1758(3) 0.21586(16) 0.0566(12) Uani 1 1 d . . .
H67 H 0.3194 -0.1720 0.1812 0.075 Uiso 1 1 calc R . .
C68 C 0.34713(17) -0.1204(2) 0.24901(15) 0.0464(10) Uani 1 1 d . . .
H68 H 0.3300 -0.0799 0.2369 0.062 Uiso 1 1 calc R . .
C69 C 0.38025(17) -0.12500(19) 0.30241(14) 0.0354(8) Uani 1 1 d . . .
C70 C 0.39221(14) -0.06779(16) 0.33653(14) 0.0302(7) Uani 1 1 d . . .
C71 C 0.37396(15) -0.00041(17) 0.31700(12) 0.0311(7) Uani 1 1 d . . .
C72 C 0.32811(16) 0.04020(19) 0.34771(13) 0.0368(8) Uani 1 1 d . . .
C73 C 0.29463(17) 0.0163(2) 0.39663(15) 0.0462(9) Uani 1 1 d . . .
H73 H 0.3008 -0.0276 0.4081 0.061 Uiso 1 1 calc R . .
C74 C 0.2532(2) 0.0573(3) 0.42725(18) 0.0586(12) Uani 1 1 d . . .
H74 H 0.2319 0.0406 0.4591 0.078 Uiso 1 1 calc R . .
C75 C 0.2427(2) 0.1230(3) 0.4116(2) 0.0653(13) Uani 1 1 d . . .
H75 H 0.2159 0.1504 0.4336 0.087 Uiso 1 1 calc R . .
C76 C 0.2717(2) 0.1474(2) 0.36406(19) 0.0582(12) Uani 1 1 d . . .
H76 H 0.2633 0.1911 0.3532 0.077 Uiso 1 1 calc R . .
C77 C 0.31476(17) 0.10708(19) 0.33059(18) 0.0448(8) Uani 1 1 d . . .
C78 C 0.3471(2) 0.1315(2) 0.28202(16) 0.0518(11) Uani 1 1 d . . .
H78 H 0.3381 0.1745 0.2698 0.069 Uiso 1 1 calc R . .
C79 C 0.3908(2) 0.09384(19) 0.25272(15) 0.0450(9) Uani 1 1 d . . .
H79 H 0.4121 0.1113 0.2212 0.060 Uiso 1 1 calc R . .
C80 C 0.40431(17) 0.02712(18) 0.27031(14) 0.0363(8) Uani 1 1 d . . .
C81 C 0.3858(6) 0.0671(5) 0.8233(4) 0.091(2) Uani 0.60 1 d PU A 1
H81a H 0.4051 0.0449 0.8558 0.121 Uiso 0.60 1 calc PR A 1
H81b H 0.3899 0.0387 0.7904 0.121 Uiso 0.60 1 calc PR A 1
C81' C 0.3505(7) 0.0811(8) 0.7957(7) 0.086(3) Uani 0.40 1 d PU A 2
H81a' H 0.3338 0.0960 0.7594 0.114 Uiso 0.40 1 calc PR A 2
H81b' H 0.3631 0.0346 0.7927 0.114 Uiso 0.40 1 calc PR A 2
C82 C 0.3046(3) 0.0891(3) 0.8354(3) 0.0887(14) Uani 1 1 d U . .
H82a H 0.2792 0.0906 0.8006 0.118 Uiso 0.60 1 calc PR A 1
H82b H 0.2833 0.0589 0.8617 0.118 Uiso 0.60 1 calc PR A 1
H82a' H 0.3098 0.0554 0.8644 0.118 Uiso 0.40 1 calc PR A 2
H82b' H 0.2605 0.0847 0.8192 0.118 Uiso 0.40 1 calc PR A 2
C83 C 0.3130(3) 0.1553(3) 0.8597(3) 0.0893(15) Uani 1 1 d U A .
H83a H 0.2895 0.1887 0.8379 0.119 Uiso 1 1 calc R . .
H83b H 0.2974 0.1567 0.8985 0.119 Uiso 1 1 calc R . .
C84 C 0.3842(3) 0.1650(3) 0.8567(3) 0.0987(17) Uani 1 1 d U A .
H84a H 0.3936 0.2114 0.8487 0.131 Uiso 1 1 calc R . .
H84b H 0.4040 0.1542 0.8929 0.131 Uiso 1 1 calc R . .
C85 C 0.3657(3) 0.2469(3) 0.6871(3) 0.106(2) Uani 1 1 d . A .
H85a H 0.3369 0.2152 0.7061 0.141 Uiso 1 1 calc R . .
H85b H 0.3745 0.2307 0.6493 0.141 Uiso 1 1 calc R . .
C86 C 0.3347(4) 0.3100(3) 0.6848(5) 0.172(5) Uani 1 1 d . . .
H86a H 0.2895 0.3069 0.6990 0.228 Uiso 1 1 calc R A .
H86b H 0.3328 0.3254 0.6460 0.228 Uiso 1 1 calc R . .
C87 C 0.3722(4) 0.3558(3) 0.7183(4) 0.143(3) Uani 1 1 d . A .
H87a H 0.3456 0.3722 0.7494 0.190 Uiso 1 1 calc R . .
H87b H 0.3865 0.3934 0.6956 0.190 Uiso 1 1 calc R . .
C88 C 0.4294(3) 0.3191(3) 0.7391(3) 0.119(3) Uani 1 1 d . A .
H88a H 0.4702 0.3405 0.7271 0.158 Uiso 1 1 calc R . .
H88b H 0.4287 0.3177 0.7801 0.158 Uiso 1 1 calc R . .
C89 C 0.4543(3) 0.2652(3) 0.4877(3) 0.0970(17) Uani 1 1 d DU . .
H89a H 0.4998 0.2697 0.4744 0.129 Uiso 0.50 1 calc PR B 1
H89b H 0.4537 0.2334 0.5185 0.129 Uiso 0.50 1 calc PR B 1
H89a' H 0.4934 0.2370 0.4909 0.129 Uiso 0.50 1 calc PR B 2
H89b' H 0.4308 0.2653 0.5234 0.129 Uiso 0.50 1 calc PR B 2
C90 C 0.4279(6) 0.3310(5) 0.5068(4) 0.094(2) Uani 0.50 1 d PDU C 1
H90a H 0.4607 0.3572 0.5271 0.126 Uiso 0.50 1 calc PR C 1
H90b H 0.3874 0.3271 0.5288 0.126 Uiso 0.50 1 calc PR C 1
C91 C 0.4156(6) 0.3564(5) 0.4471(4) 0.088(2) Uani 0.50 1 d PDU C 1
H91a H 0.4555 0.3777 0.4327 0.117 Uiso 0.50 1 calc PR C 1
H91b H 0.3800 0.3891 0.4474 0.117 Uiso 0.50 1 calc PR C 1
C90' C 0.4734(7) 0.3358(5) 0.4700(6) 0.108(3) Uani 0.50 1 d PDU C 2
H90a' H 0.4619 0.3665 0.5000 0.143 Uiso 0.50 1 calc PR C 2
H90b' H 0.5212 0.3380 0.4643 0.143 Uiso 0.50 1 calc PR C 2
C91' C 0.4382(7) 0.3567(6) 0.4159(6) 0.112(3) Uani 0.50 1 d PDU C 2
H91a' H 0.4115 0.3965 0.4211 0.149 Uiso 0.50 1 calc PR C 2
H91b' H 0.4691 0.3634 0.3849 0.149 Uiso 0.50 1 calc PR C 2
C92 C 0.3958(3) 0.2956(3) 0.4076(2) 0.0860(15) Uani 1 1 d DU . .
H92a H 0.3487 0.2959 0.3983 0.114 Uiso 0.50 1 calc PR C 1
H92b H 0.4218 0.2949 0.3731 0.114 Uiso 0.50 1 calc PR C 1
H92a' H 0.3495 0.3075 0.4138 0.114 Uiso 0.50 1 calc PR C 2
H92b' H 0.4000 0.2809 0.3688 0.114 Uiso 0.50 1 calc PR C 2
C93 C 0.5533(7) 0.2049(7) 0.3605(7) 0.129(3) Uani 0.50 1 d PDU D 1
H93a H 0.5315 0.2450 0.3472 0.172 Uiso 0.50 1 calc PR D 1
H93b H 0.5663 0.2115 0.3995 0.172 Uiso 0.50 1 calc PR D 1
C93' C 0.5226(7) 0.1968(7) 0.3128(6) 0.122(3) Uani 0.50 1 d PDU D 2
H93a' H 0.5038 0.2403 0.3205 0.162 Uiso 0.50 1 calc PR D 2
H93b' H 0.5110 0.1819 0.2751 0.162 Uiso 0.50 1 calc PR D 2
C94 C 0.6086(4) 0.1913(4) 0.3278(3) 0.135(2) Uani 1 1 d U . .
H94a H 0.6466 0.2184 0.3383 0.180 Uiso 0.50 1 calc PR D 1
H94b H 0.5997 0.1963 0.2878 0.180 Uiso 0.50 1 calc PR D 1
H94a' H 0.6351 0.2020 0.2948 0.180 Uiso 0.50 1 calc PR D 2
H94b' H 0.6210 0.2209 0.3584 0.180 Uiso 0.50 1 calc PR D 2
C95 C 0.6171(4) 0.1211(5) 0.3441(3) 0.137(2) Uani 1 1 d U D .
H95a H 0.6455 0.0979 0.3175 0.182 Uiso 1 1 calc R . .
H95b H 0.6365 0.1176 0.3815 0.182 Uiso 1 1 calc R . .
C96 C 0.5519(3) 0.0952(4) 0.3433(3) 0.120(2) Uani 1 1 d U D .
H96a H 0.5472 0.0601 0.3712 0.160 Uiso 1 1 calc R . .
H96b H 0.5417 0.0769 0.3064 0.160 Uiso 1 1 calc R . .
C97 C 0.2026(4) -0.0072(6) 0.2117(3) 0.196(5) Uani 1 1 d D . .
H97a H 0.2207 -0.0358 0.1830 0.295 Uiso 1 1 calc R . .
H97b H 0.2378 0.0184 0.2284 0.295 Uiso 1 1 calc R . .
H97c H 0.1705 0.0223 0.1951 0.295 Uiso 1 1 calc R . .
C98 C 0.1682(4) -0.0504(4) 0.2580(4) 0.151(3) Uani 1 1 d D . .
H98a H 0.1335 -0.0776 0.2414 0.201 Uiso 1 1 calc R . .
H98b H 0.2004 -0.0794 0.2759 0.201 Uiso 1 1 calc R . .
C99 C 0.1386(3) -0.0035(3) 0.3010(3) 0.110(2) Uani 1 1 d D . .
H99a H 0.1091 0.0275 0.2820 0.146 Uiso 1 1 calc R . .
H99b H 0.1741 0.0221 0.3183 0.146 Uiso 1 1 calc R . .
C100 C 0.1001(3) -0.0394(3) 0.3467(4) 0.133(3) Uani 1 1 d D . .
H100a H 0.1296 -0.0695 0.3667 0.177 Uiso 1 1 calc R . .
H100b H 0.0648 -0.0656 0.3296 0.177 Uiso 1 1 calc R . .
C101 C 0.0690(4) 0.0118(4) 0.3897(4) 0.152(3) Uani 1 1 d D . .
H101a H 0.1034 0.0431 0.4007 0.202 Uiso 1 1 calc R . .
H101b H 0.0346 0.0368 0.3703 0.202 Uiso 1 1 calc R . .
C102 C 0.0389(5) -0.0183(5) 0.4431(4) 0.189(4) Uani 1 1 d D . .
H102a H 0.0223 0.0167 0.4668 0.284 Uiso 1 1 calc R . .
H102b H 0.0725 -0.0429 0.4630 0.284 Uiso 1 1 calc R . .
H102c H 0.0030 -0.0475 0.4330 0.284 Uiso 1 1 calc R . .

loop_
_atom_site_aniso_label
_atom_site_aniso_U_11
_atom_site_aniso_U_22
_atom_site_aniso_U_33
_atom_site_aniso_U_23
_atom_site_aniso_U_13
_atom_site_aniso_U_12
Ce1 0.02972(10) 0.03205(10) 0.01813(7) -0.00156(8) -0.00275(8) -0.00187(8)
K1 0.0348(4) 0.0524(5) 0.0303(4) -0.0136(4) -0.0058(3) 0.0030(3)
K2 0.0460(4) 0.0424(4) 0.0308(4) 0.0063(3) -0.0090(3) -0.0044(4)
O1 0.0386(13) 0.0324(12) 0.0211(11) -0.0011(9) -0.0073(10) 0.0006(10)
O2 0.0352(12) 0.0401(12) 0.0224(11) -0.0060(10) -0.0061(10) 0.0044(10)
O3 0.0335(12) 0.0395(13) 0.0213(11) 0.0024(10) -0.0005(10) 0.0024(10)
O4 0.0300(12) 0.0380(13) 0.0227(11) 0.0010(9) -0.0031(9) 0.0007(10)
O5 0.0341(12) 0.0408(13) 0.0235(12) -0.0044(10) 0.0004(10) -0.0091(10)
O6 0.0279(12) 0.0410(13) 0.0227(11) -0.0010(10) -0.0034(9) -0.0046(10)
O7 0.0546(15) 0.0357(14) 0.0175(13) 0.0018(10) -0.0120(12) -0.0051(11)
O8 0.0428(15) 0.0450(14) 0.0225(14) 0.0110(12) 0.0086(11) 0.0115(11)
O9 0.080(2) 0.111(3) 0.058(2) -0.0239(19) 0.0227(17) 0.001(2)
O10 0.0588(18) 0.0598(19) 0.077(2) -0.0192(17) -0.0098(17) 0.0082(15)
O11 0.097(2) 0.0618(18) 0.063(2) 0.0145(16) -0.0224(18) -0.0058(17)
O12 0.076(2) 0.142(3) 0.075(2) 0.009(2) 0.0248(19) -0.007(2)
C1 0.0319(17) 0.0379(19) 0.0189(15) -0.0083(14) 0.0011(13) -0.0013(15)
C2 0.0326(18) 0.051(2) 0.0287(18) -0.0069(17) -0.0014(15) -0.0002(17)
C3 0.0336(19) 0.055(2) 0.039(2) -0.0087(17) 0.0027(16) -0.0081(17)
C4 0.041(2) 0.046(2) 0.046(3) -0.0010(18) 0.0177(18) -0.0072(17)
C5 0.054(3) 0.067(3) 0.086(4) 0.004(3) 0.029(3) -0.016(2)
C6 0.083(4) 0.069(3) 0.113(5) 0.051(3) 0.032(3) 0.001(3)
C7 0.061(3) 0.081(4) 0.114(5) 0.058(3) 0.022(3) 0.000(3)
C8 0.051(2) 0.062(3) 0.065(3) 0.031(2) 0.013(2) 0.005(2)
C9 0.0376(19) 0.043(2) 0.0329(18) 0.0001(16) 0.0098(15) 0.0011(16)
C10 0.0270(14) 0.0334(15) 0.0211(14) -0.0036(15) 0.0063(15) 0.0025(12)
C11 0.0313(15) 0.0348(15) 0.0181(13) 0.0024(15) -0.0007(15) 0.0034(12)
C12 0.0355(19) 0.043(2) 0.0308(17) 0.0105(15) 0.0045(15) 0.0055(16)
C13 0.052(2) 0.038(2) 0.049(2) -0.0013(18) 0.0123(19) 0.0055(17)
C14 0.072(3) 0.049(3) 0.071(3) -0.010(2) 0.025(3) 0.010(2)
C15 0.063(3) 0.060(3) 0.068(3) 0.000(2) 0.025(2) 0.025(2)
C16 0.040(2) 0.078(3) 0.059(3) 0.016(2) 0.014(2) 0.019(2)
C17 0.0362(19) 0.052(2) 0.036(2) 0.0112(17) 0.0073(15) 0.0132(17)
C18 0.0256(18) 0.079(3) 0.036(2) 0.014(2) -0.0038(15) 0.0002(19)
C19 0.0313(19) 0.059(2) 0.0284(19) 0.0042(18) -0.0049(15) -0.0030(18)
C20 0.0314(17) 0.0421(19) 0.0178(15) 0.0044(14) -0.0016(13) 0.0037(15)
C21 0.0303(16) 0.0330(17) 0.0232(18) -0.0007(14) -0.0023(13) -0.0010(13)
C22 0.053(2) 0.0337(18) 0.0327(19) 0.0127(15) -0.0025(17) -0.0036(17)
C23 0.049(2) 0.0309(17) 0.051(2) 0.0076(17) 0.0013(18) 0.0119(16)
C24 0.042(2) 0.0304(18) 0.037(2) -0.0025(15) -0.0066(16) 0.0088(16)
C25 0.059(3) 0.035(2) 0.055(3) 0.0008(19) -0.003(2) 0.0189(18)
C26 0.057(3) 0.050(2) 0.054(3) -0.013(2) 0.002(2) 0.025(2)
C27 0.046(2) 0.049(2) 0.037(2) -0.0053(17) 0.0037(17) 0.0086(18)
C28 0.0377(19) 0.0324(18) 0.0297(18) -0.0035(14) -0.0034(15) 0.0082(15)
C29 0.0323(17) 0.0317(17) 0.0277(17) -0.0040(14) -0.0065(14) 0.0013(14)
C30 0.0324(17) 0.0299(17) 0.0244(16) -0.0005(13) -0.0070(14) 0.0027(14)
C31 0.0286(16) 0.0256(15) 0.0208(15) -0.0029(13) 0.0024(13) 0.0022(13)
C32 0.0352(18) 0.0285(16) 0.0229(16) -0.0051(13) 0.0049(14) 0.0046(14)
C33 0.0324(18) 0.0327(17) 0.0380(19) -0.0049(15) -0.0040(15) 0.0028(14)
C34 0.045(2) 0.044(2) 0.053(2) -0.0128(19) -0.0061(18) -0.0005(18)
C35 0.049(2) 0.038(2) 0.065(3) -0.012(2) 0.014(2) -0.0127(18)
C36 0.059(2) 0.0259(18) 0.049(2) -0.0014(16) 0.008(2) -0.0021(17)
C37 0.0392(19) 0.0326(18) 0.0296(18) 0.0018(14) 0.0064(15) -0.0012(15)
C38 0.049(2) 0.0330(18) 0.0338(19) 0.0119(15) 0.0061(17) 0.0066(16)
C39 0.0376(19) 0.0410(19) 0.0222(16) 0.0047(15) 0.0003(14) 0.0121(16)
C40 0.0326(17) 0.0287(16) 0.0183(15) 0.0000(13) 0.0018(13) 0.0013(14)
C41 0.0382(18) 0.0348(17) 0.0275(19) -0.0020(15) -0.0082(15) -0.0036(14)
C42 0.047(2) 0.045(2) 0.0330(18) -0.0055(17) -0.0028(16) -0.0005(17)
C43 0.061(2) 0.0347(18) 0.047(2) -0.006(2) -0.014(2) -0.0039(16)
C44 0.047(2) 0.044(2) 0.044(2) 0.0097(19) -0.0144(19) -0.0107(18)
C45 0.073(3) 0.044(2) 0.067(3) 0.018(2) -0.016(3) -0.022(2)
C46 0.076(3) 0.057(3) 0.074(3) 0.025(3) -0.003(3) -0.024(2)
C47 0.055(3) 0.068(3) 0.059(3) 0.020(2) 0.000(2) -0.019(2)
C48 0.046(2) 0.052(2) 0.043(2) 0.0083(19) -0.0034(18) -0.0150(18)
C49 0.0369(18) 0.044(2) 0.0298(18) 0.0042(15) -0.0066(15) -0.0134(16)
C50 0.0343(18) 0.0371(19) 0.0276(17) 0.0030(15) -0.0058(15) -0.0078(15)
C51 0.0291(17) 0.0414(19) 0.0232(16) 0.0004(14) 0.0027(13) -0.0065(14)
C52 0.0351(18) 0.050(2) 0.0246(17) 0.0015(15) 0.0006(14) -0.0086(16)
C53 0.039(2) 0.049(2) 0.046(2) 0.0015(17) -0.0023(16) -0.0121(17)
C54 0.035(2) 0.062(3) 0.055(3) 0.002(2) -0.0069(17) -0.0078(19)
C55 0.030(2) 0.076(3) 0.079(3) 0.010(3) 0.002(2) 0.004(2)
C56 0.036(2) 0.057(2) 0.054(2) 0.001(2) 0.0078(19) -0.0031(18)
C57 0.041(2) 0.048(2) 0.0311(18) 0.0056(17) 0.0099(16) -0.0026(17)
C58 0.047(2) 0.043(2) 0.0278(18) -0.0049(16) 0.0048(16) -0.0088(17)
C59 0.039(2) 0.042(2) 0.0267(17) -0.0004(15) 0.0044(15) -0.0076(16)
C60 0.0361(18) 0.0401(19) 0.0176(15) 0.0029(14) 0.0003(14) -0.0062(15)
C61 0.0351(18) 0.0385(19) 0.0212(16) -0.0011(14) -0.0009(14) -0.0060(15)
C62 0.043(2) 0.0381(19) 0.0270(17) 0.0025(15) 0.0025(15) -0.0008(16)
C63 0.044(2) 0.0370(19) 0.040(2) 0.0022(16) 0.0137(17) 0.0016(16)
C64 0.0405(19) 0.045(2) 0.026(2) -0.0077(15) 0.0144(15) -0.0124(15)
C65 0.054(2) 0.054(2) 0.048(2) -0.016(2) 0.026(2) -0.0109(19)
C66 0.063(3) 0.078(3) 0.050(3) -0.035(2) 0.019(2) -0.026(2)
C67 0.049(2) 0.096(4) 0.0255(19) -0.022(2) 0.0082(17) -0.019(2)
C68 0.0331(19) 0.079(3) 0.0272(18) -0.0128(19) 0.0024(15) -0.0095(18)
C69 0.0326(18) 0.052(2) 0.0220(17) -0.0027(15) 0.0096(14) -0.0142(16)
C70 0.0273(15) 0.0455(18) 0.0179(15) 0.0012(15) 0.0057(14) -0.0042(13)
C71 0.0268(16) 0.0474(19) 0.0191(17) -0.0036(14) -0.0048(12) -0.0021(14)
C72 0.0271(17) 0.057(2) 0.0266(18) -0.0071(15) -0.0060(13) 0.0029(16)
C73 0.0310(19) 0.073(3) 0.035(2) -0.0137(19) -0.0003(16) -0.0013(18)
C74 0.042(2) 0.092(4) 0.042(2) -0.021(2) 0.0108(19) -0.004(2)
C75 0.043(2) 0.096(4) 0.057(3) -0.032(3) -0.006(2) 0.022(2)
C76 0.048(2) 0.072(3) 0.054(3) -0.017(2) -0.017(2) 0.022(2)
C77 0.0425(19) 0.060(2) 0.0321(17) -0.009(2) -0.0101(19) 0.0170(17)
C78 0.072(3) 0.050(2) 0.033(2) -0.0009(18) -0.017(2) 0.025(2)
C79 0.060(2) 0.049(2) 0.0262(18) 0.0070(17) -0.0046(17) 0.0088(19)
C80 0.0359(18) 0.051(2) 0.0219(16) 0.0017(16) -0.0033(15) 0.0035(16)
C81 0.133(6) 0.097(5) 0.042(4) -0.018(4) 0.016(4) 0.015(5)
C81' 0.089(5) 0.105(5) 0.064(5) -0.025(5) 0.001(4) 0.000(5)
C82 0.097(3) 0.116(4) 0.053(3) 0.004(3) -0.007(3) -0.026(3)
C83 0.078(3) 0.091(3) 0.098(4) 0.004(3) 0.011(3) 0.010(3)
C84 0.074(3) 0.117(4) 0.105(4) -0.045(3) 0.028(3) -0.012(3)
C85 0.074(4) 0.088(4) 0.155(6) -0.032(4) -0.056(4) 0.015(3)
C86 0.130(6) 0.071(4) 0.314(13) -0.062(6) -0.122(8) 0.033(4)
C87 0.145(7) 0.081(4) 0.201(9) -0.038(5) -0.064(6) 0.044(5)
C88 0.111(5) 0.085(4) 0.161(7) -0.063(4) -0.046(5) 0.030(4)
C89 0.108(4) 0.082(3) 0.100(4) 0.002(3) -0.042(3) -0.015(3)
C90 0.092(5) 0.081(5) 0.110(5) 0.008(4) -0.039(5) -0.005(5)
C91 0.081(5) 0.074(4) 0.109(5) 0.031(4) -0.020(5) -0.011(4)
C90' 0.107(5) 0.095(4) 0.120(6) 0.022(5) -0.039(5) -0.018(4)
C91' 0.108(6) 0.100(5) 0.128(6) 0.036(5) -0.033(5) -0.014(5)
C92 0.085(3) 0.081(3) 0.091(3) 0.027(3) -0.015(3) 0.007(3)
C93 0.114(6) 0.173(5) 0.101(6) -0.014(6) 0.046(5) -0.038(5)
C93' 0.110(6) 0.150(6) 0.105(6) 0.016(5) 0.038(6) -0.023(5)
C94 0.125(4) 0.182(5) 0.099(4) -0.031(5) 0.063(4) -0.069(4)
C95 0.101(4) 0.205(6) 0.105(5) -0.003(5) 0.002(4) -0.030(4)
C96 0.091(4) 0.178(5) 0.092(4) 0.014(4) 0.018(4) -0.007(4)
C97 0.106(6) 0.401(17) 0.083(5) 0.035(8) 0.001(5) 0.043(8)
C98 0.117(6) 0.151(7) 0.185(9) -0.014(7) 0.022(6) 0.037(5)
C99 0.105(5) 0.110(5) 0.115(5) -0.026(4) -0.021(4) 0.022(4)
C100 0.093(5) 0.108(5) 0.198(9) 0.049(6) 0.031(5) 0.010(4)
C101 0.131(7) 0.128(7) 0.198(10) -0.011(7) 0.009(7) 0.000(6)
C102 0.207(11) 0.209(11) 0.152(9) 0.019(8) 0.047(8) -0.014(8)

loop_
_atom_type_symbol
_atom_type_description
_atom_type_scat_dispersion_real
_atom_type_scat_dispersion_imag
_atom_type_scat_source
C C 0.0033 0.0016 'International Tables Vol C Tables 4.2.6.8 and 6.1.1.4'
H H 0.0000 0.0000 'International Tables Vol C Tables 4.2.6.8 and 6.1.1.4'
Ce Ce -0.2486 2.6331 'International Tables Vol C Tables 4.2.6.8 and 6.1.1.4'
K K 0.2009 0.2494 'International Tables Vol C Tables 4.2.6.8 and 6.1.1.4'
O O 0.0106 0.0060 'International Tables Vol C Tables 4.2.6.8 and 6.1.1.4'

loop_
_geom_angle_atom_site_label_1
_geom_angle_atom_site_label_2
_geom_angle_atom_site_label_3
_geom_angle
_geom_angle_site_symmetry_3
O3 Ce1 O5 108.77(8) .
O3 Ce1 O4 82.10(8) .
O5 Ce1 O4 83.68(8) .
O3 Ce1 O6 85.17(8) .
O5 Ce1 O6 79.82(8) .
O4 Ce1 O6 154.67(8) .
O3 Ce1 O2 151.82(8) .
O5 Ce1 O2 91.42(8) .
O4 Ce1 O2 80.80(8) .
O6 Ce1 O2 118.49(8) .
O3 Ce1 O1 88.70(8) .
O5 Ce1 O1 152.43(8) .
O4 Ce1 O1 120.69(8) .
O6 Ce1 O1 80.64(8) .
O2 Ce1 O1 81.05(8) .
O3 Ce1 C40 74.20(8) .
O5 Ce1 C40 109.72(8) .
O4 Ce1 C40 26.04(8) .
O6 Ce1 C40 159.09(8) .
O2 Ce1 C40 80.65(8) .
O1 Ce1 C40 95.27(8) .
O3 Ce1 C60 111.44(8) .
O5 Ce1 C60 73.35(8) .
O4 Ce1 C60 156.02(8) .
O6 Ce1 C60 26.30(8) .
O2 Ce1 C60 92.78(9) .
O1 Ce1 C60 80.52(8) .
C40 Ce1 C60 172.72(9) .
O9 K1 O4 92.96(10) .
O9 K1 O10 80.49(12) .
O4 K1 O10 99.72(8) .
O9 K1 O5 157.74(10) .
O4 K1 O5 66.35(7) .
O10 K1 O5 94.49(9) .
O9 K1 O8 95.21(11) 3_655
O4 K1 O8 76.76(7) 3_655
O10 K1 O8 174.38(9) 3_655
O5 K1 O8 88.14(8) 3_655
O6 K2 O11 99.29(9) .
O6 K2 O12 86.54(10) .
O11 K2 O12 79.23(13) .
O6 K2 O3 66.42(7) .
O11 K2 O3 93.36(9) .
O12 K2 O3 150.59(10) .
C1 O1 Ce1 120.16(18) .
C20 O2 Ce1 123.39(18) .
C21 O3 Ce1 133.58(19) .
C21 O3 K2 122.62(18) .
Ce1 O3 K2 99.93(8) .
C40 O4 Ce1 107.27(17) .
C40 O4 K1 144.46(18) .
Ce1 O4 K1 105.69(8) .
C41 O5 Ce1 133.18(19) .
C41 O5 K1 122.01(18) .
Ce1 O5 K1 101.72(8) .
C60 O6 Ce1 106.61(17) .
C60 O6 K2 143.41(18) .
Ce1 O6 K2 105.41(8) .
C81 O9 C84 103.4(5) .
C81 O9 C81' 38.9(7) .
C84 O9 C81' 101.4(6) .
C81 O9 K1 116.9(4) .
C84 O9 K1 139.6(4) .
C81' O9 K1 107.8(6) .
C88 O10 C85 108.9(4) .
C88 O10 K1 138.2(3) .
C85 O10 K1 112.4(3) .
C92 O11 C89 110.8(4) .
C92 O11 K2 135.4(3) .
C89 O11 K2 110.5(3) .
C96 O12 C93' 104.1(7) .
C96 O12 C93 103.3(7) .
C93' O12 C93 53.5(8) .
C96 O12 K2 110.6(4) .
C93' O12 K2 143.2(6) .
C93 O12 K2 126.0(6) .
O1 C1 C10 120.8(3) .
O1 C1 C2 117.7(3) .
C10 C1 C2 121.5(3) .
C3 C2 C1 120.2(3) .
C2 C3 C4 120.8(3) .
C3 C4 C9 118.7(3) .
C3 C4 C5 122.6(4) .
C9 C4 C5 118.7(4) .
C6 C5 C4 121.3(4) .
C5 C6 C7 119.9(4) .
C8 C7 C6 120.6(5) .
C7 C8 C9 121.6(4) .
C4 C9 C8 117.9(3) .
C4 C9 C10 120.3(3) .
C8 C9 C10 121.8(3) .
C1 C10 C9 118.4(3) .
C1 C10 C11 121.2(3) .
C9 C10 C11 120.4(3) .
C20 C11 C12 119.3(3) .
C20 C11 C10 121.3(3) .
C12 C11 C10 119.3(3) .
C11 C12 C13 122.4(3) .
C11 C12 C17 119.7(3) .
C13 C12 C17 117.9(3) .
C14 C13 C12 120.5(4) .
C13 C14 C15 121.7(4) .
C16 C15 C14 119.4(4) .
C15 C16 C17 121.7(4) .
C18 C17 C12 119.1(3) .
C18 C17 C16 122.2(4) .
C12 C17 C16 118.8(4) .
C19 C18 C17 121.2(3) .
C18 C19 C20 119.8(4) .
O2 C20 C11 121.6(3) .
O2 C20 C19 117.8(3) .
C11 C20 C19 120.6(3) .
O3 C21 C30 121.9(3) .
O3 C21 C22 118.6(3) .
C30 C21 C22 119.5(3) .
C23 C22 C21 121.3(3) .
C22 C23 C24 121.2(3) .
C23 C24 C25 122.6(3) .
C23 C24 C29 118.6(3) .
C25 C24 C29 118.8(3) .
C26 C25 C24 121.7(4) .
C25 C26 C27 119.6(4) .
C28 C27 C26 120.6(4) .
C27 C28 C29 121.1(3) .
C28 C29 C24 118.3(3) .
C28 C29 C30 121.8(3) .
C24 C29 C30 119.8(3) .
C21 C30 C29 119.1(3) .
C21 C30 C31 121.9(3) .
C29 C30 C31 119.0(3) .
C40 C31 C32 120.2(3) .
C40 C31 C30 120.4(3) .
C32 C31 C30 119.3(3) .
C33 C32 C31 123.3(3) .
C33 C32 C37 117.0(3) .
C31 C32 C37 119.7(3) .
C34 C33 C32 121.7(3) .
C33 C34 C35 121.1(4) .
C36 C35 C34 119.2(3) .
C35 C36 C37 121.8(3) .
C36 C37 C38 122.7(3) .
C36 C37 C32 119.1(3) .
C38 C37 C32 118.1(3) .
C39 C38 C37 121.5(3) .
C38 C39 C40 121.1(3) .
O4 C40 C31 121.3(3) .
O4 C40 C39 119.4(3) .
C31 C40 C39 119.3(3) .
O4 C40 Ce1 46.69(13) .
C31 C40 Ce1 107.78(19) .
C39 C40 Ce1 112.2(2) .
O5 C41 C50 122.8(3) .
O5 C41 C42 117.4(3) .
C50 C41 C42 119.8(3) .
C43 C42 C41 121.0(4) .
C42 C43 C44 121.4(3) .
C43 C44 C45 122.0(4) .
C43 C44 C49 118.6(3) .
C45 C44 C49 119.3(4) .
C46 C45 C44 120.7(4) .
C45 C46 C47 120.7(4) .
C48 C47 C46 120.4(4) .
C47 C48 C49 121.6(4) .
C48 C49 C44 117.3(3) .
C48 C49 C50 122.8(3) .
C44 C49 C50 119.8(3) .
C41 C50 C49 119.3(3) .
C41 C50 C51 120.9(3) .
C49 C50 C51 119.8(3) .
C60 C51 C52 118.8(3) .
C60 C51 C50 119.8(3) .
C52 C51 C50 121.4(3) .
C57 C52 C53 117.6(3) .
C57 C52 C51 119.8(3) .
C53 C52 C51 122.6(3) .
C54 C53 C52 122.2(4) .
C53 C54 C55 119.5(4) .
C56 C55 C54 120.2(4) .
C55 C56 C57 121.6(4) .
C58 C57 C56 122.0(4) .
C58 C57 C52 119.1(3) .
C56 C57 C52 118.9(3) .
C59 C58 C57 120.6(3) .
C58 C59 C60 121.2(3) .
O6 C60 C51 120.5(3) .
O6 C60 C59 119.2(3) .
C51 C60 C59 120.3(3) .
O6 C60 Ce1 47.09(13) .
C51 C60 Ce1 108.6(2) .
C59 C60 Ce1 109.6(2) .
O7 C61 C70 118.0(3) .
O7 C61 C62 121.0(3) .
C70 C61 C62 120.9(3) .
C63 C62 C61 121.0(3) .
C62 C63 C64 120.4(3) .
C63 C64 C65 120.8(4) .
C63 C64 C69 118.9(3) .
C65 C64 C69 120.3(3) .
C63 C64 K1 110.9(2) 3_654
C65 C64 K1 85.6(2) 3_654
C69 C64 K1 72.80(18) 3_654
C66 C65 C64 120.4(4) .
C66 C65 K1 82.2(2) 3_654
C64 C65 K1 69.96(19) 3_654
C65 C66 C67 119.6(4) .
C65 C66 K1 75.0(2) 3_654
C67 C66 K1 75.8(2) 3_654
C68 C67 C66 122.0(4) .
C68 C67 K1 71.0(2) 3_654
C66 C67 K1 81.0(2) 3_654
C67 C68 C69 119.9(4) .
C67 C68 K1 85.6(2) 3_654
C69 C68 K1 71.18(19) 3_654
C64 C69 C70 120.5(3) .
C64 C69 C68 117.6(3) .
C70 C69 C68 121.8(4) .
C64 C69 K1 81.31(19) 3_654
C70 C69 K1 104.20(19) 3_654
C68 C69 K1 82.91(19) 3_654
C61 C70 C69 118.3(3) .
C61 C70 C71 120.4(3) .
C69 C70 C71 121.3(3) .
C80 C71 C72 117.7(3) .
C80 C71 C70 120.6(3) .
C72 C71 C70 121.6(3) .
C73 C72 C77 117.4(3) .
C73 C72 C71 121.7(3) .
C77 C72 C71 120.9(3) .
C74 C73 C72 120.8(4) .
C73 C74 C75 121.3(4) .
C76 C75 C74 120.0(4) .
C75 C76 C77 121.0(4) .
C78 C77 C76 122.4(4) .
C78 C77 C72 118.2(3) .
C76 C77 C72 119.4(4) .
C79 C78 C77 121.7(4) .
C78 C79 C80 119.9(4) .
O8 C80 C71 119.2(3) .
O8 C80 C79 119.0(3) .
C71 C80 C79 121.7(3) .
O9 C81 C82 101.1(7) .
C82 C81' O9 106.1(9) .
C81' C82 C83 108.1(8) .
C81' C82 C81 35.8(7) .
C83 C82 C81 101.1(5) .
C84 C83 C82 102.5(5) .
O9 C84 C83 111.3(5) .
O10 C85 C86 107.8(5) .
C85 C86 C87 108.8(6) .
C86 C87 C88 106.3(5) .
O10 C88 C87 107.9(5) .
O11 C89 C90 106.6(6) .
O11 C89 C90' 103.4(6) .
C90 C89 C90' 49.5(7) .
C89 C90 C91 94.2(7) .
C90 C91 C92 109.2(7) .
C91' C90' C89 111.7(8) .
C92 C91' C90' 98.5(7) .
O11 C92 C91' 114.1(6) .
O11 C92 C91 99.8(5) .
C91' C92 C91 32.4(7) .
C94 C93 O12 107.6(9) .
O12 C93' C94 90.3(7) .
C93 C94 C95 97.7(8) .
C93 C94 C93' 46.6(7) .
C95 C94 C93' 103.1(6) .
C96 C95 C94 104.1(7) .
C95 C96 O12 106.6(7) .
C99 C98 C97 107.7(7) .
C98 C99 C100 112.7(6) .
C99 C100 C101 110.7(6) .
C102 C101 C100 115.7(7) .

loop_
_geom_bond_atom_site_label_1
_geom_bond_atom_site_label_2
_geom_bond_distance
_geom_bond_site_symmetry_2
Ce1 O3 2.216(2) .
Ce1 O5 2.221(2) .
Ce1 O4 2.235(2) .
Ce1 O6 2.241(2) .
Ce1 O2 2.274(2) .
Ce1 O1 2.275(2) .
Ce1 C40 2.933(3) .
Ce1 C60 2.933(3) .
K1 O9 2.645(3) .
K1 O4 2.645(2) .
K1 O10 2.746(3) .
K1 O5 2.783(2) .
K1 O8 2.792(3) 3_655
K2 O6 2.650(2) .
K2 O11 2.659(3) .
K2 O12 2.691(4) .
K2 O3 2.849(2) .
O1 C1 1.359(4) .
O2 C20 1.349(4) .
O3 C21 1.358(4) .
O4 C40 1.348(4) .
O5 C41 1.343(4) .
O6 C60 1.356(4) .
O7 C61 1.349(4) .
O8 C80 1.372(4) .
O9 C81 1.300(10) .
O9 C84 1.399(6) .
O9 C81' 1.597(15) .
O10 C88 1.407(6) .
O10 C85 1.412(6) .
O11 C92 1.383(6) .
O11 C89 1.430(6) .
O12 C96 1.412(8) .
O12 C93' 1.434(8) .
O12 C93 1.446(9) .
C1 C10 1.366(4) .
C1 C2 1.421(5) .
C2 C3 1.356(5) .
C3 C4 1.413(5) .
C4 C9 1.415(5) .
C4 C5 1.426(6) .
C5 C6 1.361(7) .
C6 C7 1.393(7) .
C7 C8 1.360(6) .
C8 C9 1.421(5) .
C9 C10 1.427(5) .
C10 C11 1.498(4) .
C11 C20 1.376(4) .
C11 C12 1.418(5) .
C12 C13 1.421(5) .
C12 C17 1.424(5) .
C13 C14 1.373(5) .
C14 C15 1.402(6) .
C15 C16 1.340(6) .
C16 C17 1.441(5) .
C17 C18 1.392(6) .
C18 C19 1.373(5) .
C19 C20 1.420(5) .
C21 C30 1.379(4) .
C21 C22 1.421(5) .
C22 C23 1.352(5) .
C23 C24 1.404(5) .
C24 C25 1.411(5) .
C24 C29 1.416(4) .
C25 C26 1.365(6) .
C26 C27 1.388(5) .
C27 C28 1.378(5) .
C28 C29 1.409(5) .
C29 C30 1.440(4) .
C30 C31 1.492(4) .
C31 C40 1.385(4) .
C31 C32 1.423(4) .
C32 C33 1.412(5) .
C32 C37 1.437(4) .
C33 C34 1.366(5) .
C34 C35 1.393(6) .
C35 C36 1.362(6) .
C36 C37 1.409(5) .
C37 C38 1.414(5) .
C38 C39 1.353(5) .
C39 C40 1.432(4) .
C41 C50 1.391(5) .
C41 C42 1.414(5) .
C42 C43 1.370(5) .
C43 C44 1.397(6) .
C44 C45 1.413(5) .
C44 C49 1.428(5) .
C45 C46 1.362(7) .
C46 C47 1.389(7) .
C47 C48 1.364(5) .
C48 C49 1.421(5) .
C49 C50 1.435(5) .
C50 C51 1.489(5) .
C51 C60 1.387(4) .
C51 C52 1.432(5) .
C52 C57 1.419(5) .
C52 C53 1.422(5) .
C53 C54 1.369(5) .
C54 C55 1.399(6) .
C55 C56 1.365(6) .
C56 C57 1.413(5) .
C57 C58 1.410(5) .
C58 C59 1.355(5) .
C59 C60 1.416(5) .
C61 C70 1.384(4) .
C61 C62 1.407(5) .
C62 C63 1.367(5) .
C63 C64 1.404(5) .
C64 C65 1.415(5) .
C64 C69 1.418(5) .
C64 K1 3.210(3) 3_654
C65 C66 1.367(6) .
C65 K1 3.407(4) 3_654
C66 C67 1.397(7) .
C66 K1 3.495(4) 3_654
C67 C68 1.367(6) .
C67 K1 3.430(4) 3_654
C68 C69 1.432(5) .
C68 K1 3.252(4) 3_654
C69 C70 1.426(5) .
C69 K1 3.102(3) 3_654
C70 C71 1.477(5) .
C71 C80 1.379(5) .
C71 C72 1.429(5) .
C72 C73 1.424(5) .
C72 C77 1.429(5) .
C73 C74 1.377(5) .
C74 C75 1.387(7) .
C75 C76 1.359(7) .
C76 C77 1.426(5) .
C77 C78 1.410(6) .
C78 C79 1.351(5) .
C79 C80 1.430(5) .
C81 C82 1.713(12) .
C81' C82 1.326(15) .
C82 C83 1.460(8) .
C83 C84 1.446(7) .
C85 C86 1.414(8) .
C86 C87 1.430(9) .
C87 C88 1.451(8) .
C89 C90 1.495(8) .
C89 C90' 1.528(8) .
C90 C91 1.524(9) .
C91 C92 1.590(8) .
C90' C91' 1.524(9) .
C91' C92 1.507(8) .
C93 C94 1.382(14) .
C93' C94 1.767(16) .
C94 C95 1.472(11) .
C95 C96 1.411(9) .
C97 C98 1.561(8) .
C98 C99 1.509(7) .
C99 C100 1.513(7) .
C100 C101 1.576(7) .
C101 C102 1.527(8) .

loop_
_geom_hbond_atom_site_label_D
_geom_hbond_atom_site_label_H
_geom_hbond_atom_site_label_A
_geom_hbond_distance_DH
_geom_hbond_distance_HA
_geom_hbond_distance_DA
_geom_hbond_angle_DHA
_geom_hbond_site_symmetry_A
O7 H7a O1 0.82 1.79 2.602(3) 168.2 .
O8 H8a O2 0.82 1.92 2.655(3) 149.6 3_654

loop_
_platon_squeeze_void_nr
_platon_squeeze_void_average_x
_platon_squeeze_void_average_y
_platon_squeeze_void_average_z
_platon_squeeze_void_volume
_platon_squeeze_void_count_electrons
_platon_squeeze_void_content
1 0.088 0.155 0.106 161 43 ' '
2 -0.088 0.845 0.606 161 43 ' '
3 0.155 0.912 0.856 161 43 ' '
4 0.500 0.500 0.671 736 161 ' '
5 0.845 0.088 0.356 161 43 ' '
